data_2210369
loop_
_publ_author_name
'Miao-Ling Huang'

_publ_section_title
;
 A two-dimensional manganese coordination polymer:
 poly[bis(\m-3,5-dimethylbenzoato)(\m-4,4'-pyridine)manganese(II)]
;
_journal_coeditor_code SA2005
_journal_issue 9
_journal_name_full 'Acta Crystallographica Section E'
_journal_page_first m2075
_journal_page_last m2076
_journal_paper_doi 10.1107/S1600536806029527
_journal_volume 62
_journal_year 2006
_chemical_formula_iupac '[Mn (C9 H9 O2)2 (C10 H8 N2)]'
_chemical_formula_moiety 'C28 H26 Mn N2 O4'
_chemical_formula_sum 'C28 H26 Mn N2 O4'
_chemical_formula_weight 509.45
_chemical_name_systematic
;
poly[bis(\m-3,5-dimethylbenzoato)(\m-4,4'-pyridine)manganese]
;
_space_group_IT_number 15
_symmetry_cell_setting monoclinic
_symmetry_space_group_name_Hall '-C 2yc'
_symmetry_space_group_name_H-M 'C 1 2/c 1'
_atom_sites_solution_hydrogens geom
_atom_sites_solution_primary direct
_atom_sites_solution_secondary difmap
_audit_creation_method SHELXL-97
_cell_angle_alpha 90.00
_cell_angle_beta 110.161(5)
_cell_angle_gamma 90.00
_cell_formula_units_Z 4
_cell_length_a 20.996(8)
_cell_length_b 11.835(5)
_cell_length_c 9.958(4)
_cell_measurement_reflns_used 3516
_cell_measurement_temperature 294(2)
_cell_measurement_theta_max 26.43
_cell_measurement_theta_min 2.69
_cell_volume 2322.8(16)
_computing_cell_refinement 'SAINT (Bruker, 2001)'
_computing_data_collection 'SMART (Bruker, 2001)'
_computing_data_reduction SAINT
_computing_molecular_graphics 'SHELXTL (Bruker, 2001)'
_computing_publication_material SHELXTL
_computing_structure_refinement 'SHELXL97 (Sheldrick, 1997)'
_computing_structure_solution 'SHELXS97 (Sheldrick, 1997)'
_diffrn_ambient_temperature 294(2)
_diffrn_measured_fraction_theta_full 0.968
_diffrn_measured_fraction_theta_max 0.968
_diffrn_measurement_device_type 'Bruker SMART CCD area-detector'
_diffrn_measurement_method '\f and \w'
_diffrn_radiation_monochromator graphite
_diffrn_radiation_source 'fine-focus sealed tube'
_diffrn_radiation_type MoK\a
_diffrn_radiation_wavelength 0.71073
_diffrn_reflns_av_R_equivalents 0.0566
_diffrn_reflns_av_sigmaI/netI 0.0649
_diffrn_reflns_limit_h_max 24
_diffrn_reflns_limit_h_min -24
_diffrn_reflns_limit_k_max 14
_diffrn_reflns_limit_k_min -10
_diffrn_reflns_limit_l_max 11
_diffrn_reflns_limit_l_min -11
_diffrn_reflns_number 4687
_diffrn_reflns_theta_full 25.01
_diffrn_reflns_theta_max 25.01
_diffrn_reflns_theta_min 2.01
_diffrn_standards_decay_% 0
_diffrn_standards_interval_count 0
_diffrn_standards_interval_time 0
_diffrn_standards_number 0
_exptl_absorpt_coefficient_mu 0.607
_exptl_absorpt_correction_T_max 1.000
_exptl_absorpt_correction_T_min 0.655
_exptl_absorpt_correction_type multi-scan
_exptl_absorpt_process_details '(SADABS; Sheldrick, 1996)'
_exptl_crystal_colour colorless
_exptl_crystal_density_diffrn 1.457
_exptl_crystal_density_method 'not measured'
_exptl_crystal_description block
_exptl_crystal_F_000 1060
_exptl_crystal_size_max 0.20
_exptl_crystal_size_mid 0.18
_exptl_crystal_size_min 0.10
_refine_diff_density_max 0.448
_refine_diff_density_min -0.452
_refine_ls_extinction_method none
_refine_ls_goodness_of_fit_ref 1.062
_refine_ls_hydrogen_treatment constr
_refine_ls_matrix_type full
_refine_ls_number_parameters 163
_refine_ls_number_reflns 1988
_refine_ls_number_restraints 0
_refine_ls_restrained_S_all 1.062
_refine_ls_R_factor_all 0.0426
_refine_ls_R_factor_gt 0.0334
_refine_ls_shift/su_max 0.001
_refine_ls_shift/su_mean 0.000
_refine_ls_structure_factor_coef Fsqd
_refine_ls_weighting_details 'calc w=1/[\s^2^(Fo^2^)+(0.0758P)^2^+0.9512P] where P=(Fo^2^+2Fc^2^)/3'
_refine_ls_weighting_scheme calc
_refine_ls_wR_factor_gt 0.1078
_refine_ls_wR_factor_ref 0.1130
_reflns_number_gt 1680
_reflns_number_total 1988
_reflns_threshold_expression I>2\s(I)
_cod_data_source_file sa2005.cif
_cod_data_source_block I
_cod_depositor_comments
;
The following automatic conversions were performed:
'_symmetry_cell_setting' value 'Monoclinic' changed to 'monoclinic'
according to '/home/saulius/struct/CIF-dictionaries/cif_core.dic'
dictionary named 'cif_core.dic' version 2.4.1 from 2010-06-29.

Automatic conversion script
Id: cif_fix_enum 1527 2010-12-29 10:47:43Z saulius 

The following automatic conversions were performed:

'_symmetry_cell_setting' value 'Monoclinic' changed to 'monoclinic'
according to /home/saulius/struct/CIF-dictionaries/cif_core.dic
dictionary named 'cif_core.dic' version 2.4.1 from 2010-06-29.

Automatic conversion script
Id: cif_fix_values 1715 2011-07-08 13:25:40Z adriana 
;
_cod_original_cell_volume 2322.9(16)
_cod_original_sg_symbol_H-M 'C 2/c'
_cod_database_code 2210369
_cod_database_fobs_code 2210369

loop_
_symmetry_equiv_pos_as_xyz
'x, y, z'
'-x, y, -z+1/2'
'x+1/2, y+1/2, z'
'-x+1/2, y+1/2, -z+1/2'
'-x, -y, -z'
'x, -y, z-1/2'
'-x+1/2, -y+1/2, -z'
'x+1/2, -y+1/2, z-1/2'

loop_
_atom_site_type_symbol
_atom_site_label
_atom_site_fract_x
_atom_site_fract_y
_atom_site_fract_z
_atom_site_U_iso_or_equiv
_atom_site_adp_type
_atom_site_calc_flag
_atom_site_refinement_flags
_atom_site_occupancy
Mn Mn1 0.5000 0.03846(3) 0.2500 0.01908(19) Uani d S 1
O O1 0.57935(8) 0.03137(11) 0.45863(15) 0.0290(4) Uani d . 1
O O2 0.57866(9) -0.05321(12) 0.65910(16) 0.0320(4) Uani d . 1
N N1 0.5000 0.24124(19) 0.2500 0.0249(6) Uani d S 1
N N2 0.5000 0.84357(19) 0.2500 0.0256(6) Uani d S 1
C C1 0.60543(11) -0.03001(15) 0.5673(2) 0.0218(5) Uani d . 1
C C2 0.67543(11) -0.07775(16) 0.5933(2) 0.0237(5) Uani d . 1
C C3 0.70703(11) -0.14319(18) 0.7148(2) 0.0302(5) Uani d . 1
H H3 0.6845 -0.1575 0.7786 0.036 Uiso calc R 1
C C4 0.77183(13) -0.18751(19) 0.7420(2) 0.0365(6) Uani d . 1
C C5 0.80495(12) -0.16299(19) 0.6459(3) 0.0371(6) Uani d . 1
H H5 0.8481 -0.1923 0.6629 0.044 Uiso calc R 1
C C6 0.77558(12) -0.09624(19) 0.5258(2) 0.0330(5) Uani d . 1
C C7 0.71019(13) -0.05524(17) 0.4994(2) 0.0289(5) Uani d . 1
H H7 0.6894 -0.0122 0.4179 0.035 Uiso calc R 1
C C8 0.80638(16) -0.2588(3) 0.8733(4) 0.0648(9) Uani d . 1
H H8A 0.8355 -0.3131 0.8519 0.097 Uiso calc R 1
H H8B 0.7727 -0.2975 0.9011 0.097 Uiso calc R 1
H H8C 0.8328 -0.2110 0.9502 0.097 Uiso calc R 1
C C9 0.81529(15) -0.0712(3) 0.4275(3) 0.0484(7) Uani d . 1
H H9A 0.8400 -0.0020 0.4564 0.073 Uiso calc R 1
H H9B 0.7845 -0.0641 0.3309 0.073 Uiso calc R 1
H H9C 0.8465 -0.1318 0.4329 0.073 Uiso calc R 1
C C10 0.55291(13) 0.30106(18) 0.2433(3) 0.0345(5) Uani d . 1
H H10 0.5904 0.2618 0.2381 0.041 Uiso calc R 1
C C11 0.55515(13) 0.41843(18) 0.2435(3) 0.0341(5) Uani d . 1
H H11 0.5934 0.4558 0.2394 0.041 Uiso calc R 1
C C12 0.5000 0.4792(2) 0.2500 0.0246(7) Uani d S 1
C C13 0.5000 0.6059(2) 0.2500 0.0241(6) Uani d S 1
C C14 0.48519(12) 0.66713(17) 0.3552(2) 0.0289(5) Uani d . 1
H H14 0.4744 0.6297 0.4267 0.035 Uiso calc R 1
C C15 0.48665(12) 0.78409(17) 0.3526(2) 0.0290(5) Uani d . 1
H H15 0.4780 0.8235 0.4253 0.035 Uiso calc R 1

loop_
_atom_site_aniso_label
_atom_site_aniso_U_11
_atom_site_aniso_U_22
_atom_site_aniso_U_33
_atom_site_aniso_U_12
_atom_site_aniso_U_13
_atom_site_aniso_U_23
Mn1 0.0188(3) 0.0169(3) 0.0219(3) 0.000 0.00747(18) 0.000
O1 0.0259(8) 0.0317(8) 0.0255(7) 0.0018(6) 0.0040(6) 0.0028(5)
O2 0.0272(9) 0.0389(9) 0.0361(8) 0.0057(7) 0.0186(7) 0.0062(6)
N1 0.0265(14) 0.0191(11) 0.0299(12) 0.000 0.0107(10) 0.000
N2 0.0259(14) 0.0190(11) 0.0304(12) 0.000 0.0077(10) 0.000
C1 0.0202(11) 0.0207(9) 0.0237(9) -0.0029(8) 0.0065(8) -0.0036(7)
C2 0.0217(11) 0.0211(9) 0.0282(10) -0.0012(9) 0.0086(8) -0.0021(8)
C3 0.0270(12) 0.0310(11) 0.0324(10) -0.0003(10) 0.0098(9) 0.0058(8)
C4 0.0283(12) 0.0321(11) 0.0449(12) 0.0044(10) 0.0072(10) 0.0094(10)
C5 0.0229(12) 0.0338(12) 0.0544(13) 0.0051(10) 0.0132(11) -0.0008(10)
C6 0.0284(12) 0.0319(11) 0.0431(12) 0.0004(10) 0.0182(10) -0.0033(9)
C7 0.0286(12) 0.0289(11) 0.0311(11) 0.0012(9) 0.0128(9) 0.0016(8)
C8 0.0421(17) 0.0688(19) 0.0754(19) 0.0153(15) 0.0100(15) 0.0386(16)
C9 0.0383(15) 0.0571(15) 0.0602(16) 0.0033(13) 0.0304(13) 0.0005(13)
C10 0.0283(12) 0.0232(10) 0.0555(13) 0.0026(10) 0.0188(11) -0.0028(10)
C11 0.0284(12) 0.0231(10) 0.0569(13) -0.0040(10) 0.0228(11) -0.0026(10)
C12 0.0283(16) 0.0189(13) 0.0267(13) 0.000 0.0094(12) 0.000
C13 0.0221(15) 0.0189(13) 0.0304(13) 0.000 0.0078(11) 0.000
C14 0.0355(13) 0.0243(10) 0.0304(10) -0.0015(9) 0.0157(9) 0.0015(8)
C15 0.0349(12) 0.0246(10) 0.0298(10) -0.0002(9) 0.0139(9) -0.0049(8)

loop_
_atom_type_symbol
_atom_type_description
_atom_type_scat_dispersion_real
_atom_type_scat_dispersion_imag
_atom_type_scat_source
C C 0.0033 0.0016 'International Tables Vol C Tables 4.2.6.8 and 6.1.1.4'
H H 0.0000 0.0000 'International Tables Vol C Tables 4.2.6.8 and 6.1.1.4'
N N 0.0061 0.0033 'International Tables Vol C Tables 4.2.6.8 and 6.1.1.4'
O O 0.0106 0.0060 'International Tables Vol C Tables 4.2.6.8 and 6.1.1.4'
Mn Mn 0.3368 0.7283 'International Tables Vol C Tables 4.2.6.8 and 6.1.1.4'

loop_
_geom_angle_atom_site_label_1
_geom_angle_atom_site_label_2
_geom_angle_atom_site_label_3
_geom_angle_site_symmetry_1
_geom_angle_site_symmetry_3
_geom_angle
_geom_angle_publ_flag
O2 Mn1 O2 6 5_656 170.67(8) yes
O2 Mn1 O1 6 . 87.62(7) yes
O2 Mn1 O1 5_656 . 92.74(7) y
O2 Mn1 O1 6 2_655 92.74(7) ?
O2 Mn1 O1 5_656 2_655 87.62(7) ?
O1 Mn1 O1 . 2_655 175.57(7) yes
O2 Mn1 N2 6 1_545 94.67(4) y
O2 Mn1 N2 5_656 1_545 94.67(4) ?
O1 Mn1 N2 . 1_545 87.78(4) y
O1 Mn1 N2 2_655 1_545 87.78(4) ?
O2 Mn1 N1 6 . 85.33(4) yes
O2 Mn1 N1 5_656 . 85.33(4) ?
O1 Mn1 N1 . . 92.22(4) yes
O1 Mn1 N1 2_655 . 92.22(4) ?
N2 Mn1 N1 1_545 . 180. y
C1 O1 Mn1 . . 143.76(13) ?
C1 O2 Mn1 . 5_656 152.93(14) ?
C10 N1 C10 . 2_655 116.1(3) ?
C10 N1 Mn1 . . 121.93(13) ?
C10 N1 Mn1 2_655 . 121.93(13) ?
C15 N2 C15 2_655 . 117.0(2) ?
C15 N2 Mn1 2_655 1_565 121.49(12) ?
C15 N2 Mn1 . 1_565 121.49(12) ?
O2 C1 O1 . . 125.4(2) ?
O2 C1 C2 . . 116.46(17) ?
O1 C1 C2 . . 118.13(19) ?
C7 C2 C3 . . 119.0(2) ?
C7 C2 C1 . . 121.04(18) ?
C3 C2 C1 . . 120.0(2) ?
C4 C3 C2 . . 121.2(2) ?
C4 C3 H3 . . 119.4 ?
C2 C3 H3 . . 119.4 ?
C5 C4 C3 . . 118.19(19) ?
C5 C4 C8 . . 120.3(2) ?
C3 C4 C8 . . 121.5(3) ?
C6 C5 C4 . . 122.1(2) ?
C6 C5 H5 . . 118.9 ?
C4 C5 H5 . . 118.9 ?
C5 C6 C7 . . 118.5(2) ?
C5 C6 C9 . . 119.2(2) ?
C7 C6 C9 . . 122.3(2) ?
C6 C7 C2 . . 121.04(19) ?
C6 C7 H7 . . 119.5 ?
C2 C7 H7 . . 119.5 ?
C4 C8 H8A . . 109.5 ?
C4 C8 H8B . . 109.5 ?
H8A C8 H8B . . 109.5 ?
C4 C8 H8C . . 109.5 ?
H8A C8 H8C . . 109.5 ?
H8B C8 H8C . . 109.5 ?
C6 C9 H9A . . 109.5 ?
C6 C9 H9B . . 109.5 ?
H9A C9 H9B . . 109.5 ?
C6 C9 H9C . . 109.5 ?
H9A C9 H9C . . 109.5 ?
H9B C9 H9C . . 109.5 ?
N1 C10 C11 . . 123.8(2) ?
N1 C10 H10 . . 118.1 ?
C11 C10 H10 . . 118.1 ?
C12 C11 C10 . . 119.5(2) ?
C12 C11 H11 . . 120.3 ?
C10 C11 H11 . . 120.3 ?
C11 C12 C11 . 2_655 117.3(3) ?
C11 C12 C13 . . 121.35(14) ?
C11 C12 C13 2_655 . 121.35(14) ?
C14 C13 C14 2_655 . 117.4(3) ?
C14 C13 C12 2_655 . 121.32(13) ?
C14 C13 C12 . . 121.32(13) ?
C15 C14 C13 . . 119.6(2) ?
C15 C14 H14 . . 120.2 ?
C13 C14 H14 . . 120.2 ?
N2 C15 C14 . . 123.22(19) ?
N2 C15 H15 . . 118.4 ?
C14 C15 H15 . . 118.4 ?

loop_
_geom_bond_atom_site_label_1
_geom_bond_atom_site_label_2
_geom_bond_site_symmetry_2
_geom_bond_distance
_geom_bond_publ_flag
Mn1 O2 6 2.1466(18) yes
Mn1 O2 5_656 2.1467(18) ?
Mn1 O1 . 2.1710(15) yes
Mn1 O1 2_655 2.1710(15) ?
Mn1 N2 1_545 2.307(2) y
Mn1 N1 . 2.400(2) yes
O1 C1 . 1.261(2) ?
O2 C1 . 1.257(3) ?
O2 Mn1 5_656 2.1467(18) ?
N1 C10 . 1.338(3) ?
N1 C10 2_655 1.338(3) ?
N2 C15 2_655 1.348(2) ?
N2 C15 . 1.348(2) ?
N2 Mn1 1_565 2.307(2) ?
C1 C2 . 1.511(3) ?
C2 C7 . 1.396(3) ?
C2 C3 . 1.396(3) ?
C3 C4 . 1.395(3) ?
C3 H3 . 0.9300 ?
C4 C5 . 1.393(4) ?
C4 C8 . 1.515(3) ?
C5 C6 . 1.388(3) ?
C5 H5 . 0.9300 ?
C6 C7 . 1.393(3) ?
C6 C9 . 1.518(4) ?
C7 H7 . 0.9300 ?
C8 H8A . 0.9600 ?
C8 H8B . 0.9600 ?
C8 H8C . 0.9600 ?
C9 H9A . 0.9600 ?
C9 H9B . 0.9600 ?
C9 H9C . 0.9600 ?
C10 C11 . 1.390(3) ?
C10 H10 . 0.9300 ?
C11 C12 . 1.384(3) ?
C11 H11 . 0.9300 ?
C12 C11 2_655 1.384(3) ?
C12 C13 . 1.499(4) ?
C13 C14 2_655 1.395(2) ?
C13 C14 . 1.395(2) ?
C14 C15 . 1.385(3) ?
C14 H14 . 0.9300 ?
C15 H15 . 0.9300 ?
